data_1561018
loop_
_publ_author_name
'Xiong, Gang'
'Wang, Bin-bin'
'He, Yongke'
'you, Lixin'
'Ren, Baoyi'
'Sun, Yaguang'

_publ_section_title
;
 Syntheses, structures, and luminescence of a series of novel trimetallic
 coordination polymers constructed by Cu-I clusters and alkaline-carboxyl-
 alkaline-earth building units
;
_journal_name_full 'Journal of Solid State Chemistry'
_journal_page_first 393
_journal_page_last 401
_journal_paper_doi 10.1016/j.jssc.2018.06.026
_journal_volume 265
_journal_year 2018
_chemical_formula_moiety 'C36 H46 Cu2 I2 N9 Na O16 Sr2, C3 H7 N O, 0.5(O)'
_chemical_formula_sum 'C41 H58 Cu2 I2 N9 Na O16.5 Sr2'
_chemical_formula_weight 1509.05
_space_group_crystal_system triclinic
_space_group_IT_number 2
_space_group_name_Hall '-P 1'
_space_group_name_H-M_alt 'P -1'
_atom_sites_solution_hydrogens mixed
_atom_sites_solution_primary direct
_cell_angle_alpha 101.054(8)
_cell_angle_beta 92.084(12)
_cell_angle_gamma 96.198(7)
_cell_formula_units_Z 2
_cell_length_a 12.305(8)
_cell_length_b 14.283(10)
_cell_length_c 17.104(11)
_cell_measurement_reflns_used 6212
_cell_measurement_temperature 293
_cell_measurement_theta_max 27.5
_cell_measurement_theta_min 3.1
_cell_volume 2928(3)
_computing_cell_refinement 'CrystalClear-SM Expert 2.0 r1 (Rigaku, 2009)'
_computing_data_collection 'CrystalClear-SM Expert 2.0 r1 (Rigaku, 2009)'
_computing_data_reduction 'CrystalClear-SM Expert 2.0 r1 (Rigaku, 2009)'
_computing_molecular_graphics 'Olex2 (Dolomanov et al., 2009)'
_computing_publication_material 'Olex2 (Dolomanov et al., 2009)'
_computing_structure_refinement 'ShelXL (Sheldrick, 2015)'
_computing_structure_solution 'ShelXS (Sheldrick, 2008)'
_diffrn_ambient_temperature 293
_diffrn_detector CCD
_diffrn_detector_area_resol_mean 13.6612
_diffrn_measured_fraction_theta_full 0.991
_diffrn_measured_fraction_theta_max 0.991
_diffrn_measurement_details
;
scan:
	Number of images: 180
	           Slice: -60.0000 - 120.0000
	     Image width: 1.0000
	        Exp time: 16.0000
	   Rotation axis: Omega
	           Omega: 0.0000
	             Chi: 54.0000
	             Phi: 0.0000
	             XTD: 49.9894
	          2theta: 30.0380
scan:
	Number of images: 180
	           Slice: -60.0000 - 120.0000
	     Image width: 1.0000
	        Exp time: 16.0000
	   Rotation axis: Omega
	           Omega: 0.0000
	             Chi: 54.0000
	             Phi: 120.0000
	             XTD: 49.9894
	          2theta: 30.0380
scan:
	Number of images: 180
	           Slice: -60.0000 - 120.0000
	     Image width: 1.0000
	        Exp time: 16.0000
	   Rotation axis: Omega
	           Omega: 0.0000
	             Chi: 54.0000
	             Phi: 240.0000
	             XTD: 49.9894
	          2theta: 30.0380
;
_diffrn_measurement_device
;
XtaLABmini: Fixed Chi 2 circle
;
_diffrn_measurement_device_type 'Rigaku Mercury375R (2x2 bin mode)'
_diffrn_measurement_method 'profile data from \w-scans'
_diffrn_measurement_specimen_support Fiber
_diffrn_orient_matrix_type d*Trek
_diffrn_orient_matrix_UB_11 -0.030902
_diffrn_orient_matrix_UB_12 -0.007418
_diffrn_orient_matrix_UB_13 0.075464
_diffrn_orient_matrix_UB_21 -0.064277
_diffrn_orient_matrix_UB_22 0.028666
_diffrn_orient_matrix_UB_23 -0.014369
_diffrn_orient_matrix_UB_31 -0.031685
_diffrn_orient_matrix_UB_32 -0.048599
_diffrn_orient_matrix_UB_33 -0.013966
_diffrn_radiation_monochromator 'Graphite Monochromator'
_diffrn_radiation_type MoK\a
_diffrn_radiation_wavelength 0.71073
_diffrn_reflns_av_R_equivalents 0.1032
_diffrn_reflns_av_unetI/netI 0.0864
_diffrn_reflns_Laue_measured_fraction_full 0.991
_diffrn_reflns_Laue_measured_fraction_max 0.991
_diffrn_reflns_limit_h_max 14
_diffrn_reflns_limit_h_min -14
_diffrn_reflns_limit_k_max 16
_diffrn_reflns_limit_k_min -16
_diffrn_reflns_limit_l_max 20
_diffrn_reflns_limit_l_min -20
_diffrn_reflns_number 24260
_diffrn_reflns_point_group_measured_fraction_full 0.991
_diffrn_reflns_point_group_measured_fraction_max 0.991
_diffrn_reflns_theta_full 25.010
_diffrn_reflns_theta_max 25.010
_diffrn_reflns_theta_min 3.028
_diffrn_source 'Sealed Tube'
_diffrn_source_current 12.0
_diffrn_source_power 0.6
_diffrn_source_voltage 50.0
_exptl_absorpt_coefficient_mu 3.658
_exptl_absorpt_correction_T_max 1.000
_exptl_absorpt_correction_T_min 0.821
_exptl_absorpt_correction_type multi-scan
_exptl_crystal_colour yellow
_exptl_crystal_colour_primary yellow
_exptl_crystal_density_diffrn 1.724
_exptl_crystal_density_method "'not measured'"
_exptl_crystal_description Prism
_exptl_crystal_F_000 1500
_exptl_crystal_size_max 0.2
_exptl_crystal_size_mid 0.2
_exptl_crystal_size_min 0.2
_refine_diff_density_max 1.288
_refine_diff_density_min -0.914
_refine_diff_density_rms 0.117
_refine_ls_extinction_coef .
_refine_ls_extinction_method none
_refine_ls_goodness_of_fit_ref 0.844
_refine_ls_hydrogen_treatment constr
_refine_ls_matrix_type full
_refine_ls_number_parameters 680
_refine_ls_number_reflns 10256
_refine_ls_number_restraints 308
_refine_ls_restrained_S_all 0.845
_refine_ls_R_factor_all 0.0917
_refine_ls_R_factor_gt 0.0750
_refine_ls_shift/su_max 0.003
_refine_ls_shift/su_mean 0.000
_refine_ls_structure_factor_coef Fsqd
_refine_ls_weighting_details 'w=1/[\s^2^(Fo^2^)+(0.1181P)^2^+8.9057P] where P=(Fo^2^+2Fc^2^)/3'
_refine_ls_weighting_scheme calc
_refine_ls_wR_factor_gt 0.1993
_refine_ls_wR_factor_ref 0.2239
_reflns_Friedel_coverage 0.000
_reflns_Friedel_fraction_full .
_reflns_Friedel_fraction_max .
_reflns_number_gt 7655
_reflns_number_total 10256
_reflns_threshold_expression 'I > 2\s(I)'
_cod_data_source_file 3.cif
_cod_data_source_block 3
_cod_depositor_comments
;
The following automatic conversions were performed:

data item '_exptl_absorpt_correction_type' value 'Multi-scan' was
changed to 'multi-scan' in accordance with the built-in table derived
from the CIF Core dictionary named 'cif_core.dic' version 2.4.5 last
updated on 2014-11-21.

Automatic conversion script
Id: cif_fix_values 8369 2020-08-20 11:38:08Z andrius 
;
_cod_original_formula_sum 'C41 H58 Cu2 I2 N9 Na O16.50 Sr2'
_cod_database_code 1561018
_shelx_space_group_comment
;
The symmetry employed for this shelxl refinement is uniquely defined
by the following loop, which should always be used as a source of
symmetry information in preference to the above space-group names.
They are only intended as comments.
;
_olex2_refinement_description
;
1. Fixed Uiso
 At 1.2 times of:
  All C(H) groups
 At 1.5 times of:
  All C(H,H,H) groups, All O(H,H) groups
2. Restrained distances
 N8-O16
 2.4 with sigma of 0.01
 C40-C39
 2.4 with sigma of 0.01
 O42-N27
 1.5 with sigma of 0.01
 O41-N27
 1.5 with sigma of 0.01
 C37-C35
 2.8 with sigma of 0.01
 O16-C36
 2.9 with sigma of 0.01
 N8-C35
 1.5 with sigma of 0.01
 N8-C36
 1.5 with sigma of 0.01
3. Uiso/Uaniso restraints and constraints
O13 \\sim C38 \\sim N9 \\sim C39 \\sim C40: within 3.8A with sigma of 0.01 and
sigma for terminal atoms of 0.01
C33 \\sim N7 \\sim C34 \\sim C32 \\sim O15: within 3.8A with sigma of 0.01 and
sigma for terminal atoms of 0.01
O42 \\sim O41 \\sim N27 \\sim O10: within 3.8A with sigma of 0.01 and sigma for
terminal atoms of 0.01
O16 \\sim C37 \\sim N8 \\sim C36 \\sim C35: within 3.8A with sigma of 0.01 and
sigma for terminal atoms of 0.01
C31 \\sim N1 \\sim C20 \\sim C17 \\sim O7: within 3.8A with sigma of 0.01 and
sigma for terminal atoms of 0.01
Uanis(O41) \\sim Ueq, Uanis(O42) \\sim Ueq: with sigma of 0.01 and sigma for
terminal atoms of 0.01
Uanis(N7) \\sim Ueq: with sigma of 0.01 and sigma for terminal atoms of 0.01
Uanis(N8) \\sim Ueq: with sigma of 0.01 and sigma for terminal atoms of 0.01
Uanis(O17) \\sim Ueq: with sigma of 0.01 and sigma for terminal atoms of 0.01
Uanis(O42) = Uanis(O41)
4. Others
 Sof(O41)=1-FVAR(1)
 Sof(O42)=FVAR(1)
 Fixed Sof: O17(0.5)
5.a Riding coordinates:
 C35(H35A,H35B,H35C), C36(H36A,H36B,H36C)
5.b Rotating group:
 O14(H14A,H14B)
5.c Aromatic/amide H refined with riding coordinates:
 C5(H5), C6(H6), C7(H7), C9(H9), C11(H11), C13(H13), C14(H14), C15(H15),
 C17(H17), C18(H18), C19(H19), C21(H21), C22(H22), C23(H23), C24(H24), C25(H25),
  C26(H26), C28(H28), C32(H32), C37(H37), C38(H38)
5.d Idealised Me refined as rotating group:
 C20(H20A,H20B,H20C), C29(H29A,H29B,H29C), C30(H30A,H30B,H30C), C31(H31A,H31B,
 H31C), C33(H33A,H33B,H33C), C34(H34A,H34B,H34C), C39(H39A,H39B,H39C), C40(H40A,
 H40B,H40C)
;

loop_
_space_group_symop_operation_xyz
'x, y, z'
'-x, -y, -z'

loop_
_atom_site_label
_atom_site_type_symbol
_atom_site_fract_x
_atom_site_fract_y
_atom_site_fract_z
_atom_site_U_iso_or_equiv
_atom_site_adp_type
_atom_site_occupancy
_atom_site_site_symmetry_order
_atom_site_calc_flag
_atom_site_refinement_flags_posn
_atom_site_refinement_flags_adp
_atom_site_refinement_flags_occupancy
_atom_site_disorder_assembly
_atom_site_disorder_group
I1 I 0.58554(6) 0.05700(6) 0.39973(4) 0.1027(2) Uani 1 1 d . . . . .
Sr1 Sr 0.07257(7) -0.49884(6) 0.36658(5) 0.0841(2) Uani 1 1 d . . . . .
Sr2 Sr 0.02996(8) -0.50829(7) 0.12110(5) 0.0885(3) Uani 1 1 d . . . . .
I2 I -0.52494(7) -1.09131(6) 0.09523(5) 0.1115(3) Uani 1 1 d . . . . .
Cu1 Cu 0.40319(10) 0.01767(9) 0.46763(7) 0.0952(3) Uani 1 1 d . . . . .
Cu2 Cu -0.49800(11) -0.92193(10) 0.05587(9) 0.1092(4) Uani 1 1 d . . . . .
O1 O 0.0585(6) -0.3819(5) 0.2616(4) 0.0947(17) Uani 1 1 d . . . . .
O2 O -0.0791(6) -0.5621(5) 0.2389(4) 0.0933(16) Uani 1 1 d . . . . .
O3 O 0.1048(6) -0.5838(5) 0.4771(4) 0.0969(18) Uani 1 1 d . . . . .
O4 O -0.1087(7) -0.6308(5) 0.3424(4) 0.1050(19) Uani 1 1 d . . . . .
C1 C -0.2158(8) -0.6945(7) 0.2213(5) 0.088(2) Uani 1 1 d . . . . .
C2 C 0.1194(8) -0.6292(7) 0.5321(5) 0.087(2) Uani 1 1 d . . . . .
C3 C 0.1881(8) -0.7116(6) 0.5162(5) 0.086(2) Uani 1 1 d . . . . .
C4 C 0.1768(9) -0.2347(7) 0.2836(6) 0.093(2) Uani 1 1 d . . . . .
O5 O 0.1262(8) -0.3336(6) 0.1569(4) 0.121(3) Uani 1 1 d . . . . .
O6 O 0.1536(8) -0.6491(7) 0.2922(5) 0.129(3) Uani 1 1 d . . . . .
C5 C 0.1589(9) -0.2159(7) 0.3654(5) 0.094(2) Uani 1 1 d . . . . .
H5 H 0.105455 -0.253616 0.386388 0.113 Uiso 1 1 calc R . . . .
C6 C 0.2578(9) -0.1778(8) 0.2565(6) 0.100(3) Uani 1 1 d . . . . .
H6 H 0.272892 -0.190521 0.202878 0.120 Uiso 1 1 calc R . . . .
C7 C 0.2467(8) -0.7290(7) 0.4491(6) 0.092(2) Uani 1 1 d . . . . .
H7 H 0.244302 -0.689902 0.411540 0.110 Uiso 1 1 calc R . . . .
C8 C -0.1275(8) -0.6235(7) 0.2710(5) 0.087(2) Uani 1 1 d . . . . .
C9 C 0.2217(9) -0.1413(8) 0.4131(6) 0.099(3) Uani 1 1 d . . . . .
H9 H 0.207428 -0.127271 0.466894 0.119 Uiso 1 1 calc R . . . .
C10 C 0.1867(10) -0.6354(8) 0.2265(7) 0.106(3) Uani 1 1 d . . . . .
O7 O 0.2817(8) -0.4282(7) 0.3687(6) 0.135(2) Uani 1 1 d . U . . .
C11 C 0.3171(9) -0.1023(8) 0.3076(6) 0.101(3) Uani 1 1 d . . . . .
H11 H 0.367557 -0.061439 0.287106 0.122 Uiso 1 1 calc R . . . .
C12 C 0.1156(9) -0.3218(7) 0.2302(6) 0.094(3) Uani 1 1 d . . . . .
C13 C -0.2672(10) -0.7733(8) 0.2487(7) 0.106(3) Uani 1 1 d . . . . .
H13 H -0.251340 -0.780921 0.300571 0.128 Uiso 1 1 calc R . . . .
O8 O 0.1749(7) -0.5645(7) 0.1970(5) 0.123(2) Uani 1 1 d . . . . .
C14 C -0.3413(10) -0.8397(8) 0.1989(8) 0.110(3) Uani 1 1 d . . . . .
H14 H -0.371709 -0.892868 0.218021 0.132 Uiso 1 1 calc R . . . .
C15 C 0.1921(9) -0.7750(7) 0.5675(6) 0.097(3) Uani 1 1 d . . . . .
H15 H 0.151765 -0.768066 0.612737 0.117 Uiso 1 1 calc R . . . .
N1 N 0.4233(10) -0.3397(9) 0.3313(8) 0.135(3) Uani 1 1 d . U . . .
C16 C 0.2495(10) -0.7117(9) 0.1782(7) 0.112(3) Uani 1 1 d . . . . .
C17 C 0.3370(12) -0.3983(12) 0.3225(11) 0.138(3) Uani 1 1 d . U . . .
H17 H 0.312916 -0.422124 0.269543 0.166 Uiso 1 1 calc R . . . .
C18 C -0.2502(10) -0.6872(8) 0.1457(6) 0.108(3) Uani 1 1 d . . . . .
H18 H -0.220449 -0.635369 0.124704 0.129 Uiso 1 1 calc R . . . .
C19 C -0.3255(10) -0.7529(9) 0.1011(7) 0.110(3) Uani 1 1 d . . . . .
H19 H -0.347343 -0.743585 0.050818 0.131 Uiso 1 1 calc R . . . .
C20 C 0.4664(13) -0.2979(12) 0.4142(10) 0.152(3) Uani 1 1 d . U . . .
H20A H 0.411638 -0.310363 0.450662 0.228 Uiso 1 1 calc GR . . . .
H20B H 0.484737 -0.229820 0.419708 0.228 Uiso 1 1 calc GR . . . .
H20C H 0.530624 -0.326525 0.425863 0.228 Uiso 1 1 calc GR . . . .
N2 N -0.3714(7) -0.8322(7) 0.1262(5) 0.101(2) Uani 1 1 d . . . . .
O9 O 0.0824(6) -0.6102(5) 0.5997(4) 0.0944(17) Uani 1 1 d . . . . .
N3 N 0.3039(7) -0.0857(6) 0.3873(5) 0.097(2) Uani 1 1 d . . . . .
N4 N 0.3155(7) 0.1345(6) 0.4891(5) 0.094(2) Uani 1 1 d . . . . .
C21 C 0.3094(9) -0.8053(8) 0.4375(6) 0.099(3) Uani 1 1 d . . . . .
H21 H 0.349069 -0.815318 0.391983 0.119 Uiso 1 1 calc R . . . .
C22 C 0.2567(9) -0.8491(7) 0.5510(6) 0.098(3) Uani 1 1 d . . . . .
H22 H 0.258287 -0.890361 0.586954 0.118 Uiso 1 1 calc R . . . .
C23 C 0.2634(10) -0.7919(8) 0.2058(7) 0.110(3) Uani 1 1 d . . . . .
H23 H 0.232015 -0.804155 0.252044 0.132 Uiso 1 1 calc R . . . .
C24 C 0.2984(14) -0.6970(11) 0.1096(8) 0.141(5) Uani 1 1 d . . . . .
H24 H 0.292148 -0.641623 0.089505 0.169 Uiso 1 1 calc R . . . .
C25 C 0.3570(15) -0.7679(13) 0.0723(9) 0.150(6) Uani 1 1 d . . . . .
H25 H 0.387463 -0.759675 0.024720 0.180 Uiso 1 1 calc R . . . .
N5 N 0.3733(9) -0.8462(8) 0.0985(6) 0.115(3) Uani 1 1 d . . . . .
C26 C 0.3277(11) -0.8565(9) 0.1615(9) 0.127(4) Uani 1 1 d . . . . .
H26 H 0.337295 -0.911941 0.180620 0.152 Uiso 1 1 calc R . . . .
O10 O -0.1570(8) -0.4364(7) 0.1267(5) 0.121(2) Uani 1 1 d . U . . .
O11 O 0.1235(6) -0.4992(7) -0.0051(4) 0.118(2) Uani 1 1 d . . . . .
N27 N -0.1859(9) -0.4629(10) 0.0562(7) 0.137(3) Uani 1 1 d D U . . .
O12 O -0.0033(10) -0.6811(7) 0.0566(7) 0.149(3) Uani 1 1 d . . . . .
N6 N -0.0811(9) -0.8307(7) 0.0097(6) 0.118(3) Uani 1 1 d . . . . .
C28 C -0.0603(15) -0.7386(11) 0.0070(8) 0.135(5) Uani 1 1 d . . . . .
H28 H -0.091400 -0.716938 -0.035631 0.162 Uiso 1 1 calc R . . . .
C29 C -0.1503(16) -0.9001(13) -0.0488(12) 0.171(7) Uani 1 1 d . . . . .
H29A H -0.208857 -0.869794 -0.068242 0.257 Uiso 1 1 calc GR . . . .
H29B H -0.180247 -0.951863 -0.024695 0.257 Uiso 1 1 calc GR . . . .
H29C H -0.107881 -0.924857 -0.092462 0.257 Uiso 1 1 calc GR . . . .
C30 C -0.0290(18) -0.8568(15) 0.0811(11) 0.177(7) Uani 1 1 d . . . . .
H30A H 0.048353 -0.837164 0.083801 0.265 Uiso 1 1 calc GR . . . .
H30B H -0.041883 -0.925061 0.077240 0.265 Uiso 1 1 calc GR . . . .
H30C H -0.059931 -0.825021 0.128287 0.265 Uiso 1 1 calc GR . . . .
Na1 Na -0.1450(4) -0.3966(3) 0.2662(2) 0.1006(11) Uani 1 1 d . . . . .
O13 O -0.3191(11) -0.4632(11) 0.2891(9) 0.182(3) Uani 1 1 d . U . . .
C31 C 0.4814(13) -0.3120(12) 0.2655(10) 0.150(3) Uani 1 1 d . U . . .
H31A H 0.455033 -0.355173 0.216671 0.225 Uiso 1 1 calc GR . . . .
H31B H 0.558306 -0.314843 0.274515 0.225 Uiso 1 1 calc GR . . . .
H31C H 0.469286 -0.247719 0.261659 0.225 Uiso 1 1 calc GR . . . .
O14 O 0.1465(7) -0.3601(6) 0.4945(4) 0.116(2) Uani 1 1 d . . . . .
H14A H 0.217234 -0.356615 0.501532 0.173 Uiso 1 1 d GR . . . .
H14B H 0.117239 -0.373121 0.537180 0.173 Uiso 1 1 d GR . . . .
N7 N -0.1892(16) -0.1486(12) 0.1717(9) 0.175(3) Uani 1 1 d . U . . .
O15 O -0.1325(14) -0.2378(10) 0.2505(7) 0.187(3) Uani 1 1 d . U . . .
C32 C -0.118(2) -0.2027(15) 0.1883(12) 0.188(4) Uani 1 1 d . U . . .
H32 H -0.058798 -0.215195 0.156809 0.226 Uiso 1 1 calc R . . . .
C33 C -0.181(2) -0.1102(15) 0.0977(11) 0.188(4) Uani 1 1 d . U . . .
H33A H -0.152789 -0.043343 0.110678 0.283 Uiso 1 1 calc GR . . . .
H33B H -0.251928 -0.117463 0.070824 0.283 Uiso 1 1 calc GR . . . .
H33C H -0.132168 -0.144733 0.063568 0.283 Uiso 1 1 calc GR . . . .
C34 C -0.243(2) -0.0840(15) 0.2270(12) 0.194(4) Uani 1 1 d . U . . .
H34A H -0.258020 -0.111477 0.273062 0.291 Uiso 1 1 calc GR . . . .
H34B H -0.310266 -0.072707 0.202403 0.291 Uiso 1 1 calc GR . . . .
H34C H -0.196427 -0.024358 0.242986 0.291 Uiso 1 1 calc GR . . . .
N8 N -0.0029(17) -0.9107(13) 0.3453(11) 0.226(5) Uani 1 1 d D U . . .
O16 O 0.0648(16) -0.9718(14) 0.2189(10) 0.242(5) Uani 1 1 d D U . . .
C35 C -0.052(2) -0.8373(17) 0.4053(13) 0.237(5) Uani 1 1 d D U . . .
H35A H -0.128118 -0.857451 0.408003 0.355 Uiso 1 1 d R . . . .
H35B H -0.042608 -0.776131 0.389453 0.355 Uiso 1 1 d R . . . .
H35C H -0.014968 -0.831811 0.456803 0.355 Uiso 1 1 d R . . . .
C36 C 0.016(2) -0.9964(17) 0.3791(11) 0.241(5) Uani 1 1 d D U . . .
H36A H 0.084332 -0.984256 0.410232 0.362 Uiso 1 1 d R . . . .
H36B H 0.018212 -1.050416 0.336202 0.362 Uiso 1 1 d R . . . .
H36C H -0.042488 -1.010226 0.412302 0.362 Uiso 1 1 d R . . . .
C37 C 0.033(2) -0.895(2) 0.2572(13) 0.241(5) Uani 1 1 d D U . . .
H37 H 0.030488 -0.838255 0.238013 0.289 Uiso 1 1 calc R . . . .
N9 N -0.4241(14) -0.5681(13) 0.3373(12) 0.187(4) Uani 1 1 d . U . . .
C38 C -0.336(2) -0.5069(18) 0.3504(17) 0.199(4) Uani 1 1 d . U . . .
H38 H -0.290653 -0.495168 0.396728 0.239 Uiso 1 1 calc R . . . .
C39 C -0.4999(18) -0.6148(17) 0.2791(11) 0.201(4) Uani 1 1 d D U . . .
H39A H -0.503278 -0.578619 0.237396 0.301 Uiso 1 1 calc GR . . . .
H39B H -0.570270 -0.621401 0.301231 0.301 Uiso 1 1 calc GR . . . .
H39C H -0.479659 -0.677224 0.257719 0.301 Uiso 1 1 calc GR . . . .
C40 C -0.4436(18) -0.6172(17) 0.4145(11) 0.202(4) Uani 1 1 d D U . . .
H40A H -0.388682 -0.659144 0.418715 0.303 Uiso 1 1 calc GR . . . .
H40B H -0.514788 -0.653454 0.408611 0.303 Uiso 1 1 calc GR . . . .
H40C H -0.438819 -0.567980 0.461791 0.303 Uiso 1 1 calc GR . . . .
O41 O -0.2921(16) -0.427(2) 0.0357(14) 0.152(3) Uani 0.456(18) 1 d D U P A 2
O42 O -0.3037(12) -0.5012(18) 0.0335(12) 0.152(3) Uani 0.544(18) 1 d D U P A 1
O17 O -0.502(4) -0.450(3) 0.036(2) 0.260(17) Uani 0.5 1 d . U P B -1

loop_
_atom_site_aniso_label
_atom_site_aniso_U_11
_atom_site_aniso_U_22
_atom_site_aniso_U_33
_atom_site_aniso_U_23
_atom_site_aniso_U_13
_atom_site_aniso_U_12
I1 0.1013(5) 0.1146(5) 0.0972(4) 0.0306(4) 0.0082(3) 0.0174(4)
Sr1 0.0912(5) 0.0845(5) 0.0781(5) 0.0157(4) 0.0041(4) 0.0172(4)
Sr2 0.1016(6) 0.0892(5) 0.0745(5) 0.0140(4) 0.0035(4) 0.0149(4)
I2 0.1130(5) 0.1162(5) 0.0982(5) 0.0033(4) 0.0072(4) 0.0140(4)
Cu1 0.0982(8) 0.0872(7) 0.0981(8) 0.0106(6) 0.0021(6) 0.0164(6)
Cu2 0.0990(8) 0.1082(9) 0.1087(9) -0.0086(7) 0.0080(7) 0.0134(7)
O1 0.109(5) 0.087(4) 0.087(4) 0.016(3) 0.008(3) 0.009(3)
O2 0.103(4) 0.086(4) 0.090(4) 0.022(3) 0.004(3) 0.004(3)
O3 0.107(5) 0.104(4) 0.088(4) 0.030(3) 0.004(3) 0.030(4)
O4 0.123(5) 0.105(5) 0.085(4) 0.016(3) -0.003(4) 0.012(4)
C1 0.097(6) 0.083(5) 0.081(5) 0.014(4) -0.006(4) 0.004(4)
C2 0.096(6) 0.083(5) 0.082(5) 0.017(4) 0.001(4) 0.016(4)
C3 0.097(6) 0.079(5) 0.080(5) 0.010(4) 0.003(4) 0.014(4)
C4 0.099(6) 0.089(6) 0.088(6) 0.017(4) 0.001(5) 0.001(5)
O5 0.155(7) 0.111(5) 0.087(4) 0.017(4) 0.008(4) -0.024(5)
O6 0.168(8) 0.139(7) 0.088(5) 0.012(4) 0.027(5) 0.070(6)
C5 0.113(7) 0.088(6) 0.079(5) 0.011(4) 0.007(5) 0.004(5)
C6 0.115(7) 0.102(7) 0.079(5) 0.014(5) 0.008(5) 0.002(6)
C7 0.104(6) 0.090(6) 0.089(5) 0.029(4) 0.019(5) 0.024(5)
C8 0.099(6) 0.087(6) 0.074(5) 0.012(4) 0.001(4) 0.011(5)
C9 0.106(7) 0.103(7) 0.086(6) 0.013(5) 0.014(5) 0.008(5)
C10 0.107(7) 0.102(7) 0.106(8) -0.001(6) -0.010(6) 0.037(6)
O7 0.113(5) 0.148(5) 0.145(5) 0.031(4) 0.013(4) 0.015(4)
C11 0.110(7) 0.099(7) 0.090(6) 0.017(5) 0.004(5) -0.004(5)
C12 0.111(7) 0.084(6) 0.087(6) 0.015(4) 0.017(5) 0.005(5)
C13 0.116(8) 0.107(7) 0.097(7) 0.025(6) 0.003(6) 0.009(6)
O8 0.124(6) 0.135(7) 0.116(5) 0.027(5) 0.000(5) 0.047(5)
C14 0.117(8) 0.088(6) 0.122(8) 0.019(6) 0.002(7) 0.002(6)
C15 0.119(7) 0.091(6) 0.089(6) 0.023(5) 0.017(5) 0.036(5)
N1 0.110(5) 0.151(6) 0.146(6) 0.032(5) 0.010(5) 0.018(5)
C16 0.109(8) 0.127(9) 0.100(7) 0.007(6) -0.002(6) 0.044(7)
C17 0.114(6) 0.153(6) 0.148(6) 0.028(5) 0.015(5) 0.014(5)
C18 0.124(8) 0.100(7) 0.094(6) 0.022(5) -0.010(6) -0.008(6)
C19 0.116(8) 0.115(8) 0.090(6) 0.012(6) -0.014(6) 0.003(6)
C20 0.129(6) 0.163(6) 0.159(6) 0.023(6) 0.008(5) 0.012(5)
N2 0.101(6) 0.111(6) 0.085(5) 0.011(4) -0.001(4) 0.004(5)
O9 0.101(4) 0.103(4) 0.082(4) 0.016(3) 0.009(3) 0.030(3)
N3 0.101(5) 0.084(5) 0.101(5) 0.012(4) 0.002(4) 0.004(4)
N4 0.093(5) 0.097(5) 0.092(5) 0.016(4) 0.007(4) 0.020(4)
C21 0.102(7) 0.111(7) 0.093(6) 0.029(5) 0.019(5) 0.030(5)
C22 0.117(7) 0.085(6) 0.097(6) 0.021(5) 0.006(6) 0.024(5)
C23 0.125(8) 0.096(7) 0.110(7) 0.013(6) 0.029(6) 0.027(6)
C24 0.181(14) 0.157(12) 0.106(8) 0.039(8) 0.037(9) 0.086(11)
C25 0.185(15) 0.172(14) 0.109(9) 0.028(9) 0.033(9) 0.086(12)
N5 0.120(7) 0.129(8) 0.096(6) 0.007(5) 0.024(5) 0.031(6)
C26 0.126(9) 0.107(8) 0.156(11) 0.032(8) 0.038(9) 0.027(7)
O10 0.133(5) 0.144(5) 0.090(4) 0.023(4) -0.001(4) 0.032(4)
O11 0.099(5) 0.168(7) 0.083(4) 0.012(4) 0.010(4) 0.019(5)
N27 0.136(5) 0.158(6) 0.118(5) 0.032(5) -0.003(5) 0.025(5)
O12 0.179(9) 0.103(6) 0.147(8) -0.008(5) 0.009(7) 0.002(6)
N6 0.140(8) 0.098(6) 0.115(7) 0.014(5) -0.005(6) 0.022(6)
C28 0.189(15) 0.115(10) 0.103(8) 0.015(7) 0.012(9) 0.038(10)
C29 0.164(15) 0.141(13) 0.183(16) -0.021(11) -0.018(12) 0.009(11)
C30 0.203(19) 0.189(17) 0.160(14) 0.076(13) 0.016(13) 0.049(14)
Na1 0.119(3) 0.106(3) 0.082(2) 0.0213(18) 0.0095(19) 0.031(2)
O13 0.145(6) 0.194(9) 0.210(10) 0.040(7) 0.029(7) 0.029(6)
C31 0.127(6) 0.164(6) 0.159(6) 0.033(6) 0.014(5) 0.014(5)
O14 0.130(6) 0.127(6) 0.084(4) 0.020(4) 0.002(4) -0.006(5)
N7 0.225(7) 0.167(6) 0.146(6) 0.048(5) 0.008(6) 0.050(6)
O15 0.258(8) 0.171(7) 0.144(6) 0.046(5) 0.013(6) 0.052(6)
C32 0.250(9) 0.173(7) 0.152(7) 0.045(6) 0.014(7) 0.048(7)
C33 0.247(9) 0.177(7) 0.153(7) 0.051(6) 0.012(7) 0.046(7)
C34 0.251(9) 0.184(7) 0.157(7) 0.045(6) 0.009(7) 0.049(7)
N8 0.210(8) 0.220(8) 0.241(9) 0.041(7) -0.003(7) 0.012(7)
O16 0.223(9) 0.227(9) 0.264(10) 0.025(8) 0.003(8) 0.012(8)
C35 0.217(9) 0.225(10) 0.258(10) 0.034(9) -0.011(9) 0.012(9)
C36 0.221(9) 0.229(10) 0.262(10) 0.032(8) -0.009(8) 0.010(8)
C37 0.222(9) 0.229(10) 0.260(10) 0.034(8) -0.006(8) 0.010(8)
N9 0.140(7) 0.197(9) 0.222(10) 0.031(7) 0.022(7) 0.020(6)
C38 0.153(7) 0.208(9) 0.231(10) 0.029(8) 0.023(8) 0.020(7)
C39 0.155(7) 0.212(9) 0.229(10) 0.028(8) 0.017(8) 0.022(7)
C40 0.162(7) 0.212(9) 0.230(10) 0.034(8) 0.021(8) 0.022(7)
O41 0.156(4) 0.161(5) 0.139(4) 0.028(4) -0.002(4) 0.021(4)
O42 0.156(4) 0.161(5) 0.139(4) 0.028(4) -0.002(4) 0.021(4)
O17 0.259(19) 0.265(19) 0.261(18) 0.063(10) 0.012(10) 0.026(10)

loop_
_atom_type_symbol
_atom_type_description
_atom_type_scat_dispersion_real
_atom_type_scat_dispersion_imag
_atom_type_scat_source
C C 0.0033 0.0016 'International Tables Vol C Tables 4.2.6.8 and 6.1.1.4'
H H 0.0000 0.0000 'International Tables Vol C Tables 4.2.6.8 and 6.1.1.4'
Cu Cu 0.3201 1.2651 'International Tables Vol C Tables 4.2.6.8 and 6.1.1.4'
I I -0.4742 1.8119 'International Tables Vol C Tables 4.2.6.8 and 6.1.1.4'
N N 0.0061 0.0033 'International Tables Vol C Tables 4.2.6.8 and 6.1.1.4'
Na Na 0.0362 0.0249 'International Tables Vol C Tables 4.2.6.8 and 6.1.1.4'
O O 0.0106 0.0060 'International Tables Vol C Tables 4.2.6.8 and 6.1.1.4'
Sr Sr -1.5307 3.2498 'International Tables Vol C Tables 4.2.6.8 and 6.1.1.4'

loop_
_geom_angle_atom_site_label_1
_geom_angle_atom_site_label_2
_geom_angle_atom_site_label_3
_geom_angle
_geom_angle_site_symmetry_1
_geom_angle_site_symmetry_3
Cu1 I1 Cu1 61.78(6) . 2_656
O1 Sr1 O2 63.6(2) . .
O1 Sr1 O4 108.4(2) . .
O1 Sr1 C8 86.3(2) . .
O1 Sr1 C10 85.5(3) . .
O1 Sr1 O8 63.6(2) . .
O1 Sr1 Na1 42.35(17) . .
O1 Sr1 O14 96.7(2) . .
O2 Sr1 C8 23.5(2) . .
O2 Sr1 C10 71.6(2) . .
O2 Sr1 O8 64.9(2) . .
O2 Sr1 Na1 43.40(16) . .
O3 Sr1 O1 170.5(2) . .
O3 Sr1 O2 125.7(2) . .
O3 Sr1 O4 80.2(2) . .
O3 Sr1 O6 78.8(3) . .
O3 Sr1 C8 102.8(3) . .
O3 Sr1 C10 98.9(3) . .
O3 Sr1 O7 93.3(3) . .
O3 Sr1 O8 120.3(2) . .
O3 Sr1 O9 109.8(2) . 2_546
O3 Sr1 Na1 141.86(18) . .
O3 Sr1 O14 74.2(2) . .
O4 Sr1 O2 47.4(2) . .
O4 Sr1 C8 24.0(2) . .
O4 Sr1 C10 89.0(3) . .
O4 Sr1 O8 97.5(2) . .
O4 Sr1 Na1 72.40(18) . .
O6 Sr1 O1 106.4(2) . .
O6 Sr1 O2 78.8(3) . .
O6 Sr1 O4 79.3(3) . .
O6 Sr1 C8 76.2(3) . .
O6 Sr1 C10 21.2(3) . .
O6 Sr1 O7 79.8(3) . .
O6 Sr1 O8 43.1(2) . .
O6 Sr1 O9 154.3(3) . 2_546
O6 Sr1 Na1 120.0(2) . .
O6 Sr1 O14 132.9(3) . .
C8 Sr1 C10 77.8(3) . .
C8 Sr1 O8 79.4(2) . .
C8 Sr1 Na1 57.0(2) . .
C10 Sr1 Na1 106.4(2) . .
O7 Sr1 O1 80.1(3) . .
O7 Sr1 O2 129.8(3) . .
O7 Sr1 O4 158.9(3) . .
O7 Sr1 C8 147.8(3) . .
O7 Sr1 C10 72.1(3) . .
O7 Sr1 O8 68.4(3) . .
O7 Sr1 Na1 121.3(2) . .
O7 Sr1 O14 64.3(3) . .
O8 Sr1 C10 22.0(3) . .
O8 Sr1 Na1 89.66(16) . .
O9 Sr1 O1 69.1(2) 2_546 .
O9 Sr1 O2 76.7(2) 2_546 .
O9 Sr1 O4 78.5(2) 2_546 .
O9 Sr1 C8 78.2(2) 2_546 .
O9 Sr1 C10 145.9(2) 2_546 .
O9 Sr1 O7 122.5(3) 2_546 .
O9 Sr1 O8 128.3(2) 2_546 .
O9 Sr1 Na1 39.57(15) 2_546 .
O9 Sr1 O14 72.4(3) 2_546 .
O14 Sr1 O2 147.9(2) . .
O14 Sr1 O4 131.2(2) . .
O14 Sr1 C8 147.0(3) . .
O14 Sr1 C10 135.1(3) . .
O14 Sr1 O8 131.2(3) . .
O14 Sr1 Na1 104.8(2) . .
O1 Sr2 Sr1 38.94(14) . .
O1 Sr2 C12 24.8(2) . .
O1 Sr2 O11 123.5(2) . 2_545
O1 Sr2 N27 101.3(3) . .
O1 Sr2 Na1 43.86(17) . .
O2 Sr2 Sr1 40.39(15) . .
O2 Sr2 O1 65.0(2) . .
O2 Sr2 C12 89.8(2) . .
O2 Sr2 O11 106.0(2) . 2_545
O2 Sr2 N27 86.9(3) . .
O2 Sr2 Na1 44.99(16) . .
O5 Sr2 Sr1 83.90(17) . .
O5 Sr2 O1 49.0(2) . .
O5 Sr2 O2 113.5(2) . .
O5 Sr2 C12 24.3(2) . .
O5 Sr2 O10 87.8(3) . .
O5 Sr2 O11 103.4(3) . 2_545
O5 Sr2 N27 97.4(3) . .
O5 Sr2 Na1 78.3(2) . .
C12 Sr2 Sr1 60.52(19) . .
C12 Sr2 N27 102.0(3) . .
C12 Sr2 Na1 60.9(2) . .
O8 Sr2 Sr1 50.0(2) . .
O8 Sr2 O1 74.9(3) . .
O8 Sr2 O2 78.4(3) . .
O8 Sr2 O5 90.9(3) . .
O8 Sr2 C12 80.7(3) . .
O8 Sr2 O10 146.0(3) . .
O8 Sr2 O11 99.9(3) . .
O8 Sr2 O11 161.4(3) . 2_545
O8 Sr2 N27 165.1(3) . .
O8 Sr2 O12 82.5(4) . .
O8 Sr2 Na1 106.2(2) . .
O10 Sr2 Sr1 96.12(17) . .
O10 Sr2 O1 78.7(2) . .
O10 Sr2 O2 71.1(2) . .
O10 Sr2 C12 84.4(3) . .
O10 Sr2 O11 48.2(2) . 2_545
O10 Sr2 N27 23.6(3) . .
O10 Sr2 Na1 40.48(18) . .
O11 Sr2 Sr1 142.30(16) 2_545 .
O11 Sr2 Sr1 145.68(18) . .
O11 Sr2 O1 128.0(3) . .
O11 Sr2 O2 166.2(3) . .
O11 Sr2 O5 80.0(3) . .
O11 Sr2 C12 117.0(3) 2_545 .
O11 Sr2 C12 103.5(3) . .
O11 Sr2 O10 113.2(3) . .
O11 Sr2 O11 71.4(3) . 2_545
O11 Sr2 N27 93.7(3) . .
O11 Sr2 N27 24.7(3) 2_545 .
O11 Sr2 Na1 88.62(18) 2_545 .
O11 Sr2 Na1 146.1(2) . .
N27 Sr2 Sr1 118.5(2) . .
N27 Sr2 Na1 63.9(3) . .
O12 Sr2 Sr1 106.4(3) . .
O12 Sr2 O1 145.1(3) . .
O12 Sr2 O2 84.8(3) . .
O12 Sr2 O5 159.0(3) . .
O12 Sr2 C12 163.1(4) . .
O12 Sr2 O10 108.8(3) . .
O12 Sr2 O11 81.5(3) . .
O12 Sr2 O11 79.9(4) . 2_545
O12 Sr2 N27 93.6(4) . .
O12 Sr2 Na1 122.7(3) . .
Na1 Sr2 Sr1 56.20(7) . .
Cu2 I2 Cu2 60.05(5) . 2_435
I1 Cu1 I1 118.22(6) . 2_656
I1 Cu1 Cu1 60.38(7) . 2_656
I1 Cu1 Cu1 57.84(5) 2_656 2_656
N3 Cu1 I1 104.2(2) . 2_656
N3 Cu1 I1 107.9(3) . .
N3 Cu1 Cu1 122.5(3) . 2_656
N4 Cu1 I1 111.6(2) . .
N4 Cu1 I1 109.0(2) . 2_656
N4 Cu1 Cu1 132.4(2) . 2_656
N4 Cu1 N3 104.9(3) . .
I2 Cu2 I2 119.95(5) . 2_435
I2 Cu2 Cu2 60.48(8) . 2_435
Cu2 Cu2 I2 59.48(7) 2_435 2_435
N2 Cu2 I2 108.7(3) . 2_435
N2 Cu2 I2 111.3(3) . .
N2 Cu2 Cu2 133.0(3) . 2_435
N2 Cu2 N5 97.5(4) . 1_455
N5 Cu2 I2 108.4(3) 1_455 .
N5 Cu2 I2 108.7(3) 1_455 2_435
N5 Cu2 Cu2 129.5(3) 1_455 2_435
Sr1 O1 Sr2 101.9(2) . .
C12 O1 Sr1 142.0(7) . .
C12 O1 Sr2 91.2(6) . .
C12 O1 Na1 125.3(7) . .
Na1 O1 Sr1 91.1(2) . .
Na1 O1 Sr2 87.5(2) . .
Sr2 O2 Sr1 101.3(2) . .
C8 O2 Sr1 93.2(5) . .
C8 O2 Sr2 152.3(6) . .
C8 O2 Na1 116.5(6) . .
Na1 O2 Sr1 88.3(2) . .
Na1 O2 Sr2 87.6(2) . .
C2 O3 Sr1 178.2(7) . .
C8 O4 Sr1 94.5(6) . .
C13 C1 C8 122.4(9) . .
C18 C1 C8 122.6(9) . .
C18 C1 C13 115.0(9) . .
O3 C2 C3 118.0(8) . .
O9 C2 O3 124.8(9) . .
O9 C2 C3 117.2(8) . .
C7 C3 C2 121.9(8) . .
C7 C3 C15 116.7(9) . .
C15 C3 C2 121.3(8) . .
C5 C4 C12 119.6(9) . .
C6 C4 C5 118.2(9) . .
C6 C4 C12 121.9(9) . .
C12 O5 Sr2 96.7(6) . .
C10 O6 Sr1 110.4(7) . .
C4 C5 H5 120.9 . .
C9 C5 C4 118.2(9) . .
C9 C5 H5 120.9 . .
C4 C6 H6 119.6 . .
C4 C6 C11 120.7(10) . .
C11 C6 H6 119.6 . .
C3 C7 H7 120.1 . .
C3 C7 C21 119.8(9) . .
C21 C7 H7 120.1 . .
O2 C8 Sr1 63.3(5) . .
O2 C8 O4 124.3(9) . .
O2 C8 C1 117.8(8) . .
O4 C8 Sr1 61.5(5) . .
O4 C8 C1 117.9(9) . .
C1 C8 Sr1 172.6(7) . .
C5 C9 H9 117.9 . .
N3 C9 C5 124.1(9) . .
N3 C9 H9 117.9 . .
O6 C10 Sr1 48.4(5) . .
O6 C10 C16 118.0(11) . .
O8 C10 Sr1 77.5(6) . .
O8 C10 O6 125.8(10) . .
O8 C10 C16 116.2(12) . .
C16 C10 Sr1 165.3(8) . .
C17 O7 Sr1 134.5(11) . .
C6 C11 H11 119.2 . .
N3 C11 C6 121.6(10) . .
N3 C11 H11 119.2 . .
O1 C12 Sr2 64.0(5) . .
O1 C12 C4 118.7(9) . .
C4 C12 Sr2 170.4(8) . .
O5 C12 Sr2 59.0(5) . .
O5 C12 O1 122.5(9) . .
O5 C12 C4 118.8(9) . .
C1 C13 H13 120.0 . .
C14 C13 C1 120.1(10) . .
C14 C13 H13 120.0 . .
Sr2 O8 Sr1 94.1(3) . .
C10 O8 Sr1 80.5(7) . .
C10 O8 Sr2 137.2(8) . .
C13 C14 H14 118.1 . .
N2 C14 C13 123.7(11) . .
N2 C14 H14 118.1 . .
C3 C15 H15 120.3 . .
C3 C15 C22 119.5(9) . .
C22 C15 H15 120.3 . .
C17 N1 C20 117.1(14) . .
C17 N1 C31 123.8(15) . .
C31 N1 C20 119.0(13) . .
C23 C16 C10 119.4(11) . .
C23 C16 C24 119.1(11) . .
C24 C16 C10 121.3(12) . .
O7 C17 N1 132.0(18) . .
O7 C17 H17 114.0 . .
N1 C17 H17 114.0 . .
C1 C18 H18 119.0 . .
C19 C18 C1 121.9(10) . .
C19 C18 H18 119.0 . .
C18 C19 H19 118.5 . .
C18 C19 N2 123.1(10) . .
N2 C19 H19 118.5 . .
N1 C20 H20A 109.5 . .
N1 C20 H20B 109.5 . .
N1 C20 H20C 109.5 . .
H20A C20 H20B 109.5 . .
H20A C20 H20C 109.5 . .
H20B C20 H20C 109.5 . .
C14 N2 Cu2 124.0(8) . .
C14 N2 C19 116.0(9) . .
C19 N2 Cu2 119.4(7) . .
C2 O9 Sr1 123.6(6) . 2_546
C2 O9 Na1 137.2(6) . 2_546
Na1 O9 Sr1 96.1(2) 2_546 2_546
C9 N3 Cu1 120.4(7) . .
C9 N3 C11 116.8(9) . .
C11 N3 Cu1 122.7(7) . .
C21 N4 Cu1 122.4(7) 1_565 .
C22 N4 Cu1 121.7(7) 1_565 .
C22 N4 C21 115.7(9) 1_565 1_565
C7 C21 H21 118.4 . .
N4 C21 C7 123.2(9) 1_545 .
N4 C21 H21 118.4 1_545 .
C15 C22 H22 117.5 . .
N4 C22 C15 125.0(10) 1_545 .
N4 C22 H22 117.5 1_545 .
C16 C23 H23 121.6 . .
C16 C23 C26 116.9(12) . .
C26 C23 H23 121.6 . .
C16 C24 H24 121.5 . .
C25 C24 C16 117.0(14) . .
C25 C24 H24 121.5 . .
C24 C25 H25 117.4 . .
N5 C25 C24 125.2(14) . .
N5 C25 H25 117.4 . .
C25 N5 Cu2 119.0(9) . 1_655
C26 N5 Cu2 123.0(10) . 1_655
C26 N5 C25 115.6(11) . .
C23 C26 H26 116.9 . .
N5 C26 C23 126.2(13) . .
N5 C26 H26 116.9 . .
N27 O10 Sr2 97.2(7) . .
N27 O10 Na1 166.5(9) . .
Na1 O10 Sr2 92.9(3) . .
Sr2 O11 Sr2 108.6(3) . 2_545
N27 O11 Sr2 91.5(6) 2_545 2_545
N27 O11 Sr2 146.8(8) 2_545 .
O10 N27 Sr2 59.2(6) . .
O10 N27 O11 122.5(11) . 2_545
O10 N27 O41 112.0(14) . .
O10 N27 O42 118.9(13) . .
O11 N27 Sr2 63.8(6) 2_545 .
O11 N27 O41 124.3(13) 2_545 .
O11 N27 O42 111.1(13) 2_545 .
O41 N27 Sr2 170.6(13) . .
O42 N27 Sr2 144.7(12) . .
C28 O12 Sr2 143.6(11) . .
C28 N6 C29 124.3(13) . .
C28 N6 C30 113.5(13) . .
C29 N6 C30 122.1(14) . .
O12 C28 N6 123.7(14) . .
O12 C28 H28 118.1 . .
N6 C28 H28 118.1 . .
N6 C29 H29A 109.5 . .
N6 C29 H29B 109.5 . .
N6 C29 H29C 109.5 . .
H29A C29 H29B 109.5 . .
H29A C29 H29C 109.5 . .
H29B C29 H29C 109.5 . .
N6 C30 H30A 109.5 . .
N6 C30 H30B 109.5 . .
N6 C30 H30C 109.5 . .
H30A C30 H30B 109.5 . .
H30A C30 H30C 109.5 . .
H30B C30 H30C 109.5 . .
Sr2 Na1 Sr1 69.96(9) . .
O1 Na1 Sr1 46.56(17) . .
O1 Na1 Sr2 48.60(16) . .
O1 Na1 O2 69.6(2) . .
O2 Na1 Sr1 48.29(17) . .
O2 Na1 Sr2 47.36(16) . .
O9 Na1 Sr1 44.34(17) 2_546 .
O9 Na1 Sr2 113.8(2) 2_546 .
O9 Na1 O1 76.1(3) 2_546 .
O9 Na1 O2 85.2(2) 2_546 .
O10 Na1 Sr1 115.7(2) . .
O10 Na1 Sr2 46.6(2) . .
O10 Na1 O1 88.5(3) . .
O10 Na1 O2 77.6(3) . .
O10 Na1 O9 160.1(3) . 2_546
O13 Na1 Sr1 111.9(4) . .
O13 Na1 Sr2 124.8(4) . .
O13 Na1 O1 157.5(4) . .
O13 Na1 O2 90.9(4) . .
O13 Na1 O9 91.7(4) . 2_546
O13 Na1 O10 98.4(5) . .
O15 Na1 Sr1 123.9(4) . .
O15 Na1 Sr2 104.5(4) . .
O15 Na1 O1 86.7(5) . .
O15 Na1 O2 151.1(4) . .
O15 Na1 O9 105.4(4) . 2_546
O15 Na1 O10 85.8(4) . .
O15 Na1 O13 115.1(6) . .
C38 O13 Na1 121.3(14) . .
N1 C31 H31A 109.5 . .
N1 C31 H31B 109.5 . .
N1 C31 H31C 109.5 . .
H31A C31 H31B 109.5 . .
H31A C31 H31C 109.5 . .
H31B C31 H31C 109.5 . .
Sr1 O14 H14A 110.4 . .
Sr1 O14 H14B 109.9 . .
H14A O14 H14B 108.5 . .
C32 N7 C33 118.7(19) . .
C32 N7 C34 126.8(18) . .
C34 N7 C33 107.8(16) . .
C32 O15 Na1 129.9(13) . .
N7 C32 H32 122.1 . .
O15 C32 N7 116(2) . .
O15 C32 H32 122.1 . .
N7 C33 H33A 109.5 . .
N7 C33 H33B 109.5 . .
N7 C33 H33C 109.5 . .
H33A C33 H33B 109.5 . .
H33A C33 H33C 109.5 . .
H33B C33 H33C 109.5 . .
N7 C34 H34A 109.5 . .
N7 C34 H34B 109.5 . .
N7 C34 H34C 109.5 . .
H34A C34 H34B 109.5 . .
H34A C34 H34C 109.5 . .
H34B C34 H34C 109.5 . .
C35 N8 C37 124.5(18) . .
C36 N8 C35 111.0(17) . .
C36 N8 C37 124.3(13) . .
N8 C35 H35A 109.4 . .
N8 C35 H35B 109.7 . .
N8 C35 H35C 109.4 . .
H35A C35 H35B 109.5 . .
H35A C35 H35C 109.5 . .
H35B C35 H35C 109.5 . .
N8 C36 H36A 109.7 . .
N8 C36 H36B 109.2 . .
N8 C36 H36C 109.5 . .
H36A C36 H36B 109.5 . .
H36A C36 H36C 109.5 . .
H36B C36 H36C 109.5 . .
N8 C37 H37 125.3 . .
O16 C37 N8 109(2) . .
O16 C37 H37 125.3 . .
C38 N9 C39 143(2) . .
C38 N9 C40 110(2) . .
C39 N9 C40 106.8(14) . .
O13 C38 H38 124.3 . .
N9 C38 O13 111(2) . .
N9 C38 H38 124.3 . .
N9 C39 H39A 109.5 . .
N9 C39 H39B 109.5 . .
N9 C39 H39C 109.5 . .
H39A C39 H39B 109.5 . .
H39A C39 H39C 109.5 . .
H39B C39 H39C 109.5 . .
N9 C40 H40A 109.5 . .
N9 C40 H40B 109.5 . .
N9 C40 H40C 109.5 . .
H40A C40 H40B 109.5 . .
H40A C40 H40C 109.5 . .
H40B C40 H40C 109.5 . .

loop_
_geom_bond_atom_site_label_1
_geom_bond_atom_site_label_2
_geom_bond_distance
_geom_bond_site_symmetry_2
I1 Cu1 2.621(2) .
I1 Cu1 2.691(2) 2_656
Sr1 O1 2.689(7) .
Sr1 O2 2.766(7) .
Sr1 O3 2.477(6) .
Sr1 O4 2.725(8) .
Sr1 O6 2.594(8) .
Sr1 C8 3.091(10) .
Sr1 C10 3.250(11) .
Sr1 O7 2.657(10) .
Sr1 O8 3.217(9) .
Sr1 O9 2.603(6) 2_546
Sr1 Na1 3.703(4) .
Sr1 O14 2.711(7) .
Sr2 O1 2.701(7) .
Sr2 O2 2.649(7) .
Sr2 O5 2.594(8) .
Sr2 C12 3.006(10) .
Sr2 O8 2.460(8) .
Sr2 O10 2.617(9) .
Sr2 O11 2.502(8) .
Sr2 O11 2.714(8) 2_545
Sr2 N27 3.023(11) .
Sr2 O12 2.487(9) .
Sr2 Na1 3.598(4) .
I2 Cu2 2.650(2) 2_435
I2 Cu2 2.624(2) .
Cu1 Cu1 2.728(3) 2_656
Cu1 N3 2.067(8) .
Cu1 N4 2.065(8) .
Cu2 Cu2 2.639(3) 2_435
Cu2 N2 2.087(9) .
Cu2 N5 2.088(10) 1_455
O1 C12 1.262(11) .
O1 Na1 2.495(8) .
O2 C8 1.233(11) .
O2 Na1 2.546(8) .
O3 C2 1.258(11) .
O4 C8 1.261(11) .
C1 C8 1.515(13) .
C1 C13 1.398(14) .
C1 C18 1.372(14) .
C2 C3 1.511(13) .
C2 O9 1.250(11) .
C3 C7 1.374(13) .
C3 C15 1.380(13) .
C4 C5 1.404(13) .
C4 C6 1.368(14) .
C4 C12 1.503(14) .
O5 C12 1.247(12) .
O6 C10 1.252(14) .
C5 H5 0.9300 .
C5 C9 1.358(14) .
C6 H6 0.9300 .
C6 C11 1.372(14) .
C7 H7 0.9300 .
C7 C21 1.390(14) .
C9 H9 0.9300 .
C9 N3 1.357(13) .
C10 O8 1.234(14) .
C10 C16 1.534(15) .
O7 C17 1.174(16) .
C11 H11 0.9300 .
C11 N3 1.358(13) .
C13 H13 0.9300 .
C13 C14 1.380(16) .
C14 H14 0.9300 .
C14 N2 1.313(14) .
C15 H15 0.9300 .
C15 C22 1.383(13) .
N1 C17 1.264(18) .
N1 C20 1.484(19) .
N1 C31 1.450(19) .
C16 C23 1.345(16) .
C16 C24 1.378(18) .
C17 H17 0.9300 .
C18 H18 0.9300 .
C18 C19 1.344(15) .
C19 H19 0.9300 .
C19 N2 1.361(15) .
C20 H20A 0.9600 .
C20 H20B 0.9600 .
C20 H20C 0.9600 .
O9 Na1 2.373(7) 2_546
N4 C21 1.352(13) 1_565
N4 C22 1.303(13) 1_565
C21 H21 0.9300 .
C22 H22 0.9300 .
C23 H23 0.9300 .
C23 C26 1.408(16) .
C24 H24 0.9300 .
C24 C25 1.377(18) .
C25 H25 0.9300 .
C25 N5 1.315(18) .
N5 C26 1.258(16) .
C26 H26 0.9300 .
O10 N27 1.220(13) .
O10 Na1 2.339(9) .
O11 N27 1.266(13) 2_545
N27 O41 1.507(10) .
N27 O42 1.502(10) .
O12 C28 1.203(17) .
N6 C28 1.323(17) .
N6 C29 1.445(18) .
N6 C30 1.487(19) .
C28 H28 0.9300 .
C29 H29A 0.9600 .
C29 H29B 0.9600 .
C29 H29C 0.9600 .
C30 H30A 0.9600 .
C30 H30B 0.9600 .
C30 H30C 0.9600 .
Na1 O13 2.327(14) .
Na1 O15 2.325(14) .
O13 C38 1.33(3) .
C31 H31A 0.9600 .
C31 H31B 0.9600 .
C31 H31C 0.9600 .
O14 H14A 0.8692 .
O14 H14B 0.8678 .
N7 C32 1.29(2) .
N7 C33 1.47(2) .
N7 C34 1.42(2) .
O15 C32 1.27(2) .
C32 H32 0.9300 .
C33 H33A 0.9600 .
C33 H33B 0.9600 .
C33 H33C 0.9600 .
C34 H34A 0.9600 .
C34 H34B 0.9600 .
C34 H34C 0.9600 .
N8 C35 1.510(9) .
N8 C36 1.487(10) .
N8 C37 1.64(3) .
O16 C37 1.28(3) .
C35 H35A 0.9605 .
C35 H35B 0.9600 .
C35 H35C 0.9596 .
C36 H36A 0.9602 .
C36 H36B 0.9601 .
C36 H36C 0.9602 .
C37 H37 0.9300 .
N9 C38 1.30(3) .
N9 C39 1.36(2) .
N9 C40 1.62(3) .
C38 H38 0.9300 .
C39 H39A 0.9600 .
C39 H39B 0.9600 .
C39 H39C 0.9600 .
C40 H40A 0.9600 .
C40 H40B 0.9600 .
C40 H40C 0.9600 .

loop_
_geom_torsion_atom_site_label_1
_geom_torsion_atom_site_label_2
_geom_torsion_atom_site_label_3
_geom_torsion_atom_site_label_4
_geom_torsion
_geom_torsion_site_symmetry_1
_geom_torsion_site_symmetry_2
_geom_torsion_site_symmetry_3
_geom_torsion_site_symmetry_4
Sr1 O1 C12 Sr2 111.3(9) . . . .
Sr1 O1 C12 C4 -58.4(14) . . . .
Sr1 O1 C12 O5 119.1(11) . . . .
Sr1 O2 C8 O4 8.5(11) . . . .
Sr1 O2 C8 C1 -171.7(8) . . . .
Sr1 O4 C8 O2 -8.6(11) . . . .
Sr1 O4 C8 C1 171.6(8) . . . .
Sr1 O6 C10 O8 -5.9(16) . . . .
Sr1 O6 C10 C16 173.0(8) . . . .
Sr1 C10 O8 Sr2 -85.7(9) . . . .
Sr1 C10 C16 C23 23(4) . . . .
Sr1 C10 C16 C24 -152(3) . . . .
Sr1 O7 C17 N1 154.5(14) . . . .
Sr2 O1 C12 C4 -169.7(9) . . . .
Sr2 O1 C12 O5 7.8(11) . . . .
Sr2 O2 C8 Sr1 121.8(14) . . . .
Sr2 O2 C8 O4 130.3(11) . . . .
Sr2 O2 C8 C1 -49.9(18) . . . .
Sr2 O5 C12 O1 -8.2(12) . . . .
Sr2 O5 C12 C4 169.3(8) . . . .
Sr2 O10 N27 O11 -7.9(14) . . . 2_545
Sr2 O10 N27 O41 -176.2(15) . . . .
Sr2 O10 N27 O42 139.1(14) . . . .
Sr2 O12 C28 N6 -152.4(12) . . . .
Cu2 N5 C26 C23 161.3(11) 1_655 . . .
O3 C2 C3 C7 9.4(14) . . . .
O3 C2 C3 C15 -168.5(10) . . . .
O3 C2 O9 Sr1 15.8(14) . . . 2_546
O3 C2 O9 Na1 -139.1(8) . . . 2_546
C1 C13 C14 N2 -2.8(19) . . . .
C1 C18 C19 N2 -2(2) . . . .
C2 C3 C7 C21 179.4(10) . . . .
C2 C3 C15 C22 -179.5(10) . . . .
C3 C2 O9 Sr1 -165.3(6) . . . 2_546
C3 C2 O9 Na1 39.8(14) . . . 2_546
C3 C7 C21 N4 0.8(17) . . . 1_545
C3 C15 C22 N4 -0.6(18) . . . 1_545
C4 C5 C9 N3 -2.8(17) . . . .
C4 C6 C11 N3 5.3(18) . . . .
O6 C10 O8 Sr1 4.5(12) . . . .
O6 C10 O8 Sr2 -81.2(16) . . . .
O6 C10 C16 C23 2.5(18) . . . .
O6 C10 C16 C24 -173.1(14) . . . .
C5 C4 C6 C11 -2.4(17) . . . .
C5 C4 C12 O1 -7.7(15) . . . .
C5 C4 C12 O5 174.7(10) . . . .
C5 C9 N3 Cu1 -174.2(8) . . . .
C5 C9 N3 C11 5.4(16) . . . .
C6 C4 C5 C9 1.1(16) . . . .
C6 C4 C12 O1 165.6(10) . . . .
C6 C4 C12 O5 -11.9(17) . . . .
C6 C11 N3 Cu1 173.0(9) . . . .
C6 C11 N3 C9 -6.5(16) . . . .
C7 C3 C15 C22 2.5(16) . . . .
C8 C1 C13 C14 -175.3(10) . . . .
C8 C1 C18 C19 177.4(11) . . . .
C10 C16 C23 C26 -176.0(11) . . . .
C10 C16 C24 C25 177.2(14) . . . .
C12 C4 C5 C9 174.7(10) . . . .
C12 C4 C6 C11 -175.9(10) . . . .
C13 C1 C8 O2 172.7(10) . . . .
C13 C1 C8 O4 -7.5(15) . . . .
C13 C1 C18 C19 -1.7(18) . . . .
C13 C14 N2 Cu2 -171.6(9) . . . .
C13 C14 N2 C19 -0.6(18) . . . .
O8 C10 C16 C23 -178.5(12) . . . .
O8 C10 C16 C24 5.9(18) . . . .
C15 C3 C7 C21 -2.6(15) . . . .
C16 C10 O8 Sr1 -174.4(10) . . . .
C16 C10 O8 Sr2 99.9(13) . . . .
C16 C23 C26 N5 0(2) . . . .
C16 C24 C25 N5 -3(3) . . . .
C18 C1 C8 O2 -6.3(16) . . . .
C18 C1 C8 O4 173.4(11) . . . .
C18 C1 C13 C14 3.8(17) . . . .
C18 C19 N2 Cu2 174.3(10) . . . .
C18 C19 N2 C14 2.9(18) . . . .
C20 N1 C17 O7 0(3) . . . .
O9 C2 C3 C7 -169.6(9) . . . .
O9 C2 C3 C15 12.5(14) . . . .
C23 C16 C24 C25 2(2) . . . .
C24 C16 C23 C26 0(2) . . . .
C24 C25 N5 Cu2 -160.6(15) . . . 1_655
C24 C25 N5 C26 2(3) . . . .
C25 N5 C26 C23 -1(2) . . . .
C29 N6 C28 O12 179.2(16) . . . .
C30 N6 C28 O12 1(2) . . . .
Na1 O1 C12 Sr2 -87.8(5) . . . .
Na1 O1 C12 C4 102.5(10) . . . .
Na1 O1 C12 O5 -80.0(13) . . . .
Na1 O2 C8 Sr1 -89.7(4) . . . .
Na1 O2 C8 O4 -81.2(11) . . . .
Na1 O2 C8 C1 98.6(9) . . . .
Na1 O10 N27 Sr2 -139(4) . . . .
Na1 O10 N27 O11 -147(3) . . . 2_545
Na1 O10 N27 O41 45(4) . . . .
Na1 O10 N27 O42 0(5) . . . .
Na1 O13 C38 N9 -156.1(14) . . . .
Na1 O15 C32 N7 125.9(19) . . . .
C31 N1 C17 O7 179.3(17) . . . .
C33 N7 C32 O15 -176.4(18) . . . .
C34 N7 C32 O15 36(4) . . . .
C35 N8 C37 O16 -176(2) . . . .
C36 N8 C37 O16 9(4) . . . .
C39 N9 C38 O13 13(4) . . . .
C40 N9 C38 O13 -178.3(17) . . . .

_cod_database_fobs_code 1561018
